data_4511442
loop_
_publ_author_name
'Fang, Rui-Qing'
'Zhang, Xu-Hui'
'Zhang, Xian-Ming'

_publ_section_title
;
 A NaCl-like Metal&#x2212;Organic Framework Constructed by Unprecedented
 Tetrahedral Cd4O6and Cd5O6Units
;
_journal_issue 12
_journal_name_full 'Crystal Growth &amp; Design'
_journal_page_first 2637
_journal_paper_doi 10.1021/cg060408t
_journal_volume 6
_journal_year 2006
_chemical_formula_sum 'C26.67 H5.33 Cd9 N10.67 O25.33 S'
_chemical_formula_weight 1924.08
_chemical_name_systematic
; 
 ? 
;
_space_group_IT_number 216
_symmetry_cell_setting cubic
_symmetry_space_group_name_Hall 'F -4 2 3'
_symmetry_space_group_name_H-M 'F -4 3 m'
_atom_sites_solution_hydrogens geom
_atom_sites_solution_primary direct
_atom_sites_solution_secondary difmap
_audit_creation_method SHELXL-97
_cell_angle_alpha 90.00
_cell_angle_beta 90.00
_cell_angle_gamma 90.00
_cell_formula_units_Z 4
_cell_length_a 20.3386(4)
_cell_length_b 20.3386(4)
_cell_length_c 20.3386(4)
_cell_measurement_temperature 298(2)
_cell_volume 8413.2(3)
_computing_cell_refinement 'SMART (Bruker, 2001)'
_computing_data_collection 'SMART (Bruker, 2001)'
_computing_data_reduction 'SAINT (Bruker, 2001)'
_computing_molecular_graphics 'ORTEP-II (Johnson, 1976)'
_computing_publication_material 'SHELXL-97 (Sheldrick, 1997)'
_computing_structure_refinement 'SHELXL-97 (Sheldrick, 1997)'
_computing_structure_solution 'SHELXS-97 (Sheldrick, 1990)'
_diffrn_ambient_temperature 298(2)
_diffrn_measured_fraction_theta_full 0.998
_diffrn_measured_fraction_theta_max 0.998
_diffrn_measurement_device_type 'Bruker Apex CCD Diffractometer'
_diffrn_measurement_method '\f and \w scan'
_diffrn_radiation_monochromator graphite
_diffrn_radiation_source 'fine-focus sealed tube'
_diffrn_radiation_type MoK\a
_diffrn_radiation_wavelength 0.71073
_diffrn_reflns_av_R_equivalents 0.0223
_diffrn_reflns_av_sigmaI/netI 0.0126
_diffrn_reflns_limit_h_max 16
_diffrn_reflns_limit_h_min -26
_diffrn_reflns_limit_k_max 26
_diffrn_reflns_limit_k_min -21
_diffrn_reflns_limit_l_max 25
_diffrn_reflns_limit_l_min -16
_diffrn_reflns_number 10383
_diffrn_reflns_theta_full 27.45
_diffrn_reflns_theta_max 27.45
_diffrn_reflns_theta_min 1.73
_diffrn_standards_decay_% 0
_diffrn_standards_interval_count 0
_diffrn_standards_number 0
_exptl_absorpt_coefficient_mu 2.306
_exptl_absorpt_correction_T_max 0.6191
_exptl_absorpt_correction_T_min 0.5964
_exptl_absorpt_correction_type empirical
_exptl_absorpt_process_details 'SADABS, Sheldrick 1997'
_exptl_crystal_colour yellowish
_exptl_crystal_density_diffrn 1.519
_exptl_crystal_density_method 'not measured'
_exptl_crystal_description 'truncated tetrahedron'
_exptl_crystal_F_000 3563
_exptl_crystal_size_max 0.25
_exptl_crystal_size_mid 0.25
_exptl_crystal_size_min 0.23
_refine_diff_density_max 1.489
_refine_diff_density_min -0.696
_refine_diff_density_rms 0.241
_refine_ls_abs_structure_details 'Flack H D (1983), Acta Cryst. A39, 876-881'
_refine_ls_abs_structure_Flack -0.06(18)
_refine_ls_extinction_method none
_refine_ls_goodness_of_fit_ref 1.217
_refine_ls_hydrogen_treatment mixed
_refine_ls_matrix_type full
_refine_ls_number_parameters 74
_refine_ls_number_reflns 1010
_refine_ls_number_restraints 89
_refine_ls_restrained_S_all 1.207
_refine_ls_R_factor_all 0.0494
_refine_ls_R_factor_gt 0.0493
_refine_ls_shift/su_max 0.001
_refine_ls_shift/su_mean 0.000
_refine_ls_structure_factor_coef Fsqd
_refine_ls_weighting_details 'calc w=1/[\s^2^(Fo^2^)+(0.0864P)^2^+82.5298P] where P=(Fo^2^+2Fc^2^)/3'
_refine_ls_weighting_scheme calc
_refine_ls_wR_factor_gt 0.1342
_refine_ls_wR_factor_ref 0.1343
_reflns_number_gt 1008
_reflns_number_total 1010
_reflns_threshold_expression >2sigma(I)
_cod_data_source_file cg060408tsi20060629_081747.cif
_cod_data_source_block a
_cod_depositor_comments
;
The following automatic conversions were performed:

'_symmetry_cell_setting' value 'Cubic' changed to 'cubic' according
to
/usr/data/users/saulius/automatic-downloads/retrospective/ACS/lib/dictionaries/cif_core.dic
dictionary named 'cif_core.dic' version 2.4.2 from
2011-04-26.

'_exptl_absorpt_correction_type' value 'Empirical'
changed to 'empirical' according to
/usr/data/users/saulius/automatic-downloads/retrospective/ACS/lib/dictionaries/cif_core.dic
dictionary named 'cif_core.dic' version 2.4.2 from 2011-04-26.

Automatic conversion script
Id: cif_fix_values 2281 2013-09-26 08:29:07Z andrius 
;
_cod_original_sg_symbol_H-M F-43m
_cod_database_code 4511442

loop_
_symmetry_equiv_pos_as_xyz
'x, y, z'
'-x, -y, z'
'-x, y, -z'
'x, -y, -z'
'z, x, y'
'z, -x, -y'
'-z, -x, y'
'-z, x, -y'
'y, z, x'
'-y, z, -x'
'y, -z, -x'
'-y, -z, x'
'y, x, z'
'-y, -x, z'
'y, -x, -z'
'-y, x, -z'
'x, z, y'
'-x, z, -y'
'-x, -z, y'
'x, -z, -y'
'z, y, x'
'z, -y, -x'
'-z, y, -x'
'-z, -y, x'
'x, y+1/2, z+1/2'
'-x, -y+1/2, z+1/2'
'-x, y+1/2, -z+1/2'
'x, -y+1/2, -z+1/2'
'z, x+1/2, y+1/2'
'z, -x+1/2, -y+1/2'
'-z, -x+1/2, y+1/2'
'-z, x+1/2, -y+1/2'
'y, z+1/2, x+1/2'
'-y, z+1/2, -x+1/2'
'y, -z+1/2, -x+1/2'
'-y, -z+1/2, x+1/2'
'y, x+1/2, z+1/2'
'-y, -x+1/2, z+1/2'
'y, -x+1/2, -z+1/2'
'-y, x+1/2, -z+1/2'
'x, z+1/2, y+1/2'
'-x, z+1/2, -y+1/2'
'-x, -z+1/2, y+1/2'
'x, -z+1/2, -y+1/2'
'z, y+1/2, x+1/2'
'z, -y+1/2, -x+1/2'
'-z, y+1/2, -x+1/2'
'-z, -y+1/2, x+1/2'
'x+1/2, y, z+1/2'
'-x+1/2, -y, z+1/2'
'-x+1/2, y, -z+1/2'
'x+1/2, -y, -z+1/2'
'z+1/2, x, y+1/2'
'z+1/2, -x, -y+1/2'
'-z+1/2, -x, y+1/2'
'-z+1/2, x, -y+1/2'
'y+1/2, z, x+1/2'
'-y+1/2, z, -x+1/2'
'y+1/2, -z, -x+1/2'
'-y+1/2, -z, x+1/2'
'y+1/2, x, z+1/2'
'-y+1/2, -x, z+1/2'
'y+1/2, -x, -z+1/2'
'-y+1/2, x, -z+1/2'
'x+1/2, z, y+1/2'
'-x+1/2, z, -y+1/2'
'-x+1/2, -z, y+1/2'
'x+1/2, -z, -y+1/2'
'z+1/2, y, x+1/2'
'z+1/2, -y, -x+1/2'
'-z+1/2, y, -x+1/2'
'-z+1/2, -y, x+1/2'
'x+1/2, y+1/2, z'
'-x+1/2, -y+1/2, z'
'-x+1/2, y+1/2, -z'
'x+1/2, -y+1/2, -z'
'z+1/2, x+1/2, y'
'z+1/2, -x+1/2, -y'
'-z+1/2, -x+1/2, y'
'-z+1/2, x+1/2, -y'
'y+1/2, z+1/2, x'
'-y+1/2, z+1/2, -x'
'y+1/2, -z+1/2, -x'
'-y+1/2, -z+1/2, x'
'y+1/2, x+1/2, z'
'-y+1/2, -x+1/2, z'
'y+1/2, -x+1/2, -z'
'-y+1/2, x+1/2, -z'
'x+1/2, z+1/2, y'
'-x+1/2, z+1/2, -y'
'-x+1/2, -z+1/2, y'
'x+1/2, -z+1/2, -y'
'z+1/2, y+1/2, x'
'z+1/2, -y+1/2, -x'
'-z+1/2, y+1/2, -x'
'-z+1/2, -y+1/2, x'

loop_
_atom_site_label
_atom_site_type_symbol
_atom_site_fract_x
_atom_site_fract_y
_atom_site_fract_z
_atom_site_U_iso_or_equiv
_atom_site_adp_type
_atom_site_occupancy
_atom_site_symmetry_multiplicity
_atom_site_calc_flag
_atom_site_refinement_flags
Cd1 Cd 0.17337(3) 0.17337(3) 0.32663(3) 0.0306(3) Uani 1 6 d S
Cd2 Cd 0.2500 0.2500 0.7500 0.0208(4) Uani 1 24 d S
Cd3 Cd 0.14400(3) 0.14400(3) 0.64400(3) 0.0347(3) Uani 1 6 d S
S1 S 0.0000 0.0000 0.5000 0.0358(16) Uani 1 24 d SD
O1 O 0.2500 0.2500 0.3609(5) 0.037(2) Uani 0.89 4 d SPDU
O2 O 0.3002(9) 0.3002(9) 0.4370(18) 0.074(8) Uani 0.44 2 d SPDU
O3 O 0.2298(7) 0.2298(7) 0.6453(10) 0.064(5) Uani 0.44 2 d SPU
O4 O 0.2855(8) 0.2855(8) 0.5818(10) 0.063(5) Uani 0.44 2 d SPU
O5 O 0.04255(16) 0.04255(16) 0.45745(16) 0.262(10) Uani 1 6 d SDU
N1 N 0.1829(7) 0.1829(7) 0.4371(9) 0.028(4) Uani 0.44 2 d SPDU
N2 N 0.1691(6) 0.1691(6) 0.5443(8) 0.038(4) Uani 0.44 2 d SPDU
C1 C 0.1444(8) 0.1444(8) 0.4879(9) 0.034(4) Uani 0.44 2 d SPDU
H1A H 0.1124 0.1124 0.4818 0.041 Uiso 0.44 2 calc SPR
C2 C 0.2241(7) 0.2241(7) 0.4671(10) 0.032(4) Uani 0.44 2 d SPDU
C3 C 0.2181(9) 0.2181(9) 0.5337(14) 0.049(5) Uani 0.44 2 d SPDU
C4 C 0.2634(6) 0.2634(6) 0.4205(11) 0.030(4) Uani 0.44 2 d SPDU
C5 C 0.2500 0.2500 0.5891(8) 0.041(4) Uani 0.89 4 d SPDU

loop_
_atom_site_aniso_label
_atom_site_aniso_U_11
_atom_site_aniso_U_22
_atom_site_aniso_U_33
_atom_site_aniso_U_23
_atom_site_aniso_U_13
_atom_site_aniso_U_12
Cd1 0.0306(3) 0.0306(3) 0.0306(3) -0.0012(2) -0.0012(2) 0.0012(2)
Cd2 0.0208(4) 0.0208(4) 0.0208(4) 0.000 0.000 0.000
Cd3 0.0347(3) 0.0347(3) 0.0347(3) 0.0003(3) 0.0003(3) 0.0003(3)
S1 0.0358(16) 0.0358(16) 0.0358(16) 0.000 0.000 0.000
O1 0.044(3) 0.044(3) 0.024(4) 0.000 0.000 -0.014(4)
O2 0.075(9) 0.075(9) 0.073(11) -0.006(6) -0.006(6) -0.033(8)
O3 0.072(6) 0.072(6) 0.047(7) 0.006(5) 0.006(5) -0.028(7)
O4 0.076(6) 0.076(6) 0.037(7) -0.001(5) -0.001(5) -0.020(8)
O5 0.262(10) 0.262(10) 0.262(10) 0.000(6) 0.000(6) 0.000(6)
N1 0.035(5) 0.035(5) 0.012(5) 0.000(4) 0.000(4) -0.012(6)
N2 0.043(5) 0.043(5) 0.026(6) -0.001(4) -0.001(4) -0.009(7)
C1 0.038(5) 0.038(5) 0.026(7) -0.007(4) -0.007(4) 0.000(7)
C2 0.035(5) 0.035(5) 0.026(7) -0.002(4) -0.002(4) -0.007(7)
C3 0.053(6) 0.053(6) 0.043(9) -0.002(5) -0.002(5) -0.015(8)
C4 0.029(5) 0.029(5) 0.033(7) -0.002(4) -0.002(4) -0.009(6)
C5 0.046(5) 0.046(5) 0.032(6) 0.000 0.000 -0.012(6)

loop_
_atom_type_symbol
_atom_type_description
_atom_type_scat_dispersion_real
_atom_type_scat_dispersion_imag
_atom_type_scat_source
C C 0.0033 0.0016 'International Tables Vol C Tables 4.2.6.8 and 6.1.1.4'
H H 0.0000 0.0000 'International Tables Vol C Tables 4.2.6.8 and 6.1.1.4'
N N 0.0061 0.0033 'International Tables Vol C Tables 4.2.6.8 and 6.1.1.4'
O O 0.0106 0.0060 'International Tables Vol C Tables 4.2.6.8 and 6.1.1.4'
S S 0.1246 0.1234 'International Tables Vol C Tables 4.2.6.8 and 6.1.1.4'
Cd Cd -0.8075 1.2024 'International Tables Vol C Tables 4.2.6.8 and 6.1.1.4'

loop_
_geom_angle_atom_site_label_1
_geom_angle_atom_site_label_2
_geom_angle_atom_site_label_3
_geom_angle
_geom_angle_site_symmetry_1
_geom_angle_site_symmetry_3
N1 Cd1 N1 99.3(7) . 35
N1 Cd1 N1 99.3(7) . 56
N1 Cd1 N1 99.3(7) 35 56
N1 Cd1 O1 65.5(6) . .
N1 Cd1 O1 129.6(2) 35 .
N1 Cd1 O1 129.6(2) 56 .
N1 Cd1 O1 129.6(2) . 79
N1 Cd1 O1 129.6(2) 35 79
N1 Cd1 O1 65.5(6) 56 79
O1 Cd1 O1 87.2(4) . 79
N1 Cd1 O1 129.6(2) . 35
N1 Cd1 O1 65.5(6) 35 35
N1 Cd1 O1 129.6(2) 56 35
O1 Cd1 O1 87.2(4) . 35
O1 Cd1 O1 87.2(4) 79 35
N1 Cd1 O2 106.6(5) . 79
N1 Cd1 O2 106.6(5) 35 79
N1 Cd1 O2 11.7(7) 56 79
O1 Cd1 O2 123.7(4) . 79
O1 Cd1 O2 53.8(7) 79 79
O1 Cd1 O2 123.7(4) 35 79
N1 Cd1 O2 11.7(7) . 74
N1 Cd1 O2 106.6(5) 35 74
N1 Cd1 O2 106.6(5) 56 74
O1 Cd1 O2 53.8(7) . 74
O1 Cd1 O2 123.7(4) 79 74
O1 Cd1 O2 123.7(4) 35 74
O2 Cd1 O2 112.2(6) 79 74
N1 Cd1 O2 106.6(5) . 84
N1 Cd1 O2 11.7(7) 35 84
N1 Cd1 O2 106.6(5) 56 84
O1 Cd1 O2 123.7(4) . 84
O1 Cd1 O2 123.7(4) 79 84
O1 Cd1 O2 53.8(7) 35 84
O2 Cd1 O2 112.2(6) 79 84
O2 Cd1 O2 112.2(6) 74 84
N1 Cd1 C4 36.7(7) . 74
N1 Cd1 C4 120.3(2) 35 74
N1 Cd1 C4 120.3(2) 56 74
O1 Cd1 C4 28.9(5) . 74
O1 Cd1 C4 107.8(3) 79 74
O1 Cd1 C4 107.8(3) 35 74
O2 Cd1 C4 121.03(11) 79 74
O2 Cd1 C4 24.9(8) 74 74
O2 Cd1 C4 121.03(11) 84 74
N1 Cd1 C4 120.3(2) . 84
N1 Cd1 C4 36.7(7) 35 84
N1 Cd1 C4 120.3(2) 56 84
O1 Cd1 C4 107.8(3) . 84
O1 Cd1 C4 107.8(3) 79 84
O1 Cd1 C4 28.9(5) 35 84
O2 Cd1 C4 121.03(11) 79 84
O2 Cd1 C4 121.03(11) 74 84
O2 Cd1 C4 24.9(8) 84 84
C4 Cd1 C4 117.9(2) 74 84
N1 Cd1 C4 120.3(2) . 79
N1 Cd1 C4 120.3(2) 35 79
N1 Cd1 C4 36.7(7) 56 79
O1 Cd1 C4 107.8(3) . 79
O1 Cd1 C4 28.9(5) 79 79
O1 Cd1 C4 107.8(3) 35 79
O2 Cd1 C4 24.9(8) 79 79
O2 Cd1 C4 121.03(11) 74 79
O2 Cd1 C4 121.03(11) 84 79
C4 Cd1 C4 117.9(2) 74 79
C4 Cd1 C4 117.9(2) 84 79
O3 Cd2 O3 66.8(8) 33_545 .
O3 Cd2 O3 66.8(8) 33_545 53_455
O3 Cd2 O3 66.8(8) . 53_455
O3 Cd2 O3 158.6(7) 33_545 60_565
O3 Cd2 O3 91.98(12) . 60_565
O3 Cd2 O3 108.9(5) 53_455 60_565
O3 Cd2 O3 108.9(5) 33_545 28_556
O3 Cd2 O3 158.6(7) . 28_556
O3 Cd2 O3 91.98(12) 53_455 28_556
O3 Cd2 O3 91.98(12) 60_565 28_556
O3 Cd2 O3 91.98(12) 33_545 51_556
O3 Cd2 O3 158.6(7) . 51_556
O3 Cd2 O3 108.9(5) 53_455 51_556
O3 Cd2 O3 108.9(5) 60_565 51_556
O3 Cd2 O3 30.5(9) 28_556 51_556
O3 Cd2 O3 158.6(7) 33_545 11_566
O3 Cd2 O3 108.9(5) . 11_566
O3 Cd2 O3 91.98(12) 53_455 11_566
O3 Cd2 O3 30.5(10) 60_565 11_566
O3 Cd2 O3 66.8(8) 28_556 11_566
O3 Cd2 O3 91.98(12) 51_556 11_566
O3 Cd2 O3 108.9(5) 33_545 31_655
O3 Cd2 O3 91.98(12) . 31_655
O3 Cd2 O3 158.6(7) 53_455 31_655
O3 Cd2 O3 66.8(8) 60_565 31_655
O3 Cd2 O3 108.9(5) 28_556 31_655
O3 Cd2 O3 91.98(12) 51_556 31_655
O3 Cd2 O3 91.98(12) 11_566 31_655
O3 Cd2 O3 91.98(12) 33_545 8_656
O3 Cd2 O3 108.9(5) . 8_656
O3 Cd2 O3 158.6(7) 53_455 8_656
O3 Cd2 O3 91.98(12) 60_565 8_656
O3 Cd2 O3 91.98(12) 28_556 8_656
O3 Cd2 O3 66.8(8) 51_556 8_656
O3 Cd2 O3 108.9(5) 11_566 8_656
O3 Cd2 O3 30.5(9) 31_655 8_656
O3 Cd2 O3 91.98(12) 33_545 78_456
O3 Cd2 O3 91.98(12) . 78_456
O3 Cd2 O3 30.5(9) 53_455 78_456
O3 Cd2 O3 91.98(12) 60_565 78_456
O3 Cd2 O3 66.8(8) 28_556 78_456
O3 Cd2 O3 91.98(12) 51_556 78_456
O3 Cd2 O3 66.8(8) 11_566 78_456
O3 Cd2 O3 158.6(7) 31_655 78_456
O3 Cd2 O3 158.6(7) 8_656 78_456
O3 Cd2 O3 30.5(9) 33_545 82_546
O3 Cd2 O3 91.98(12) . 82_546
O3 Cd2 O3 91.98(12) 53_455 82_546
O3 Cd2 O3 158.6(7) 60_565 82_546
O3 Cd2 O3 91.98(12) 28_556 82_546
O3 Cd2 O3 66.8(8) 51_556 82_546
O3 Cd2 O3 158.6(7) 11_566 82_546
O3 Cd2 O3 91.98(12) 31_655 82_546
O3 Cd2 O3 66.8(8) 8_656 82_546
O3 Cd2 O3 108.9(5) 78_456 82_546
O3 Cd2 O3 91.98(12) 33_545 74
O3 Cd2 O3 30.5(10) . 74
O3 Cd2 O3 91.98(12) 53_455 74
O3 Cd2 O3 66.8(8) 60_565 74
O3 Cd2 O3 158.6(7) 28_556 74
O3 Cd2 O3 158.6(7) 51_556 74
O3 Cd2 O3 91.98(12) 11_566 74
O3 Cd2 O3 66.8(8) 31_655 74
O3 Cd2 O3 91.98(12) 8_656 74
O3 Cd2 O3 108.9(5) 78_456 74
O3 Cd2 O3 108.9(5) 82_546 74
N2 Cd3 N2 113.0(4) 33_545 .
N2 Cd3 N2 113.0(4) 33_545 53_455
N2 Cd3 N2 113.0(4) . 53_455
N2 Cd3 O4 123.27(14) 33_545 74
N2 Cd3 O4 38.5(7) . 74
N2 Cd3 O4 123.27(14) 53_455 74
N2 Cd3 O4 38.5(7) 33_545 82_546
N2 Cd3 O4 123.27(14) . 82_546
N2 Cd3 O4 123.27(14) 53_455 82_546
O4 Cd3 O4 106.0(5) 74 82_546
N2 Cd3 O4 123.27(14) 33_545 78_456
N2 Cd3 O4 123.27(14) . 78_456
N2 Cd3 O4 38.5(7) 53_455 78_456
O4 Cd3 O4 106.0(5) 74 78_456
O4 Cd3 O4 106.0(5) 82_546 78_456
N2 Cd3 O3 119.8(4) 33_545 53_455
N2 Cd3 O3 119.8(4) . 53_455
N2 Cd3 O3 71.0(7) 53_455 53_455
O4 Cd3 O3 86.8(5) 74 53_455
O4 Cd3 O3 86.8(5) 82_546 53_455
O4 Cd3 O3 32.6(7) 78_456 53_455
N2 Cd3 O3 71.0(7) 33_545 33_545
N2 Cd3 O3 119.8(4) . 33_545
N2 Cd3 O3 119.8(4) 53_455 33_545
O4 Cd3 O3 86.8(5) 74 33_545
O4 Cd3 O3 32.6(7) 82_546 33_545
O4 Cd3 O3 86.8(5) 78_456 33_545
O3 Cd3 O3 59.0(8) 53_455 33_545
N2 Cd3 O3 119.8(4) 33_545 .
N2 Cd3 O3 71.0(7) . .
N2 Cd3 O3 119.8(4) 53_455 .
O4 Cd3 O3 32.6(7) 74 .
O4 Cd3 O3 86.8(5) 82_546 .
O4 Cd3 O3 86.8(5) 78_456 .
O3 Cd3 O3 59.0(8) 53_455 .
O3 Cd3 O3 59.0(8) 33_545 .
O5 S1 O5 109.5 2 4_556
O5 S1 O5 109.5 2 3_556
O5 S1 O5 109.5 4_556 3_556
O5 S1 O5 109.471(1) 2 .
O5 S1 O5 109.471(2) 4_556 .
O5 S1 O5 109.471(2) 3_556 .
C4 O1 C4 35.2(16) . 74
C4 O1 Cd1 125.2(9) . .
C4 O1 Cd1 89.9(8) 74 .
C4 O1 Cd1 89.9(8) . 74
C4 O1 Cd1 125.2(9) 74 74
Cd1 O1 Cd1 144.9(5) . 74
N1 O2 C2 139(7) 74 74
N1 O2 C4 163(7) 74 .
C2 O2 C4 59(2) 74 .
N1 O2 C4 170(7) 74 74
C2 O2 C4 51.5(19) 74 74
C4 O2 C4 7.2(10) . 74
N1 O2 C1 33(5) 74 74
C2 O2 C1 106(3) 74 74
C4 O2 C1 165(3) . 74
C4 O2 C1 157(2) 74 74
N1 O2 Cd1 72(5) 74 74
C2 O2 Cd1 150(3) 74 74
C4 O2 Cd1 91(2) . 74
C4 O2 Cd1 98.3(16) 74 74
C1 O2 Cd1 104.4(14) 74 74
O3 O3 C5 63.1(10) 74 .
O3 O3 O4 108.9(13) 74 74
C5 O3 O4 45.8(13) . 74
O3 O3 Cd2 74.8(5) 74 .
C5 O3 Cd2 137.8(14) . .
O4 O3 Cd2 176.3(17) 74 .
O3 O3 Cd3 179.4(5) 74 .
C5 O3 Cd3 116.3(13) . .
O4 O3 Cd3 70.5(14) 74 .
Cd2 O3 Cd3 105.8(7) . .
C3 O4 C5 92(3) 74 .
C3 O4 O3 155(3) 74 74
C5 O4 O3 62.9(17) . 74
C3 O4 N2 66(2) 74 74
C5 O4 N2 158(2) . 74
O3 O4 N2 139(2) 74 74
C3 O4 Cd3 128(2) 74 74
C5 O4 Cd3 139.8(18) . 74
O3 O4 Cd3 76.9(13) 74 74
N2 O4 Cd3 62.3(11) 74 74
O2 N1 C2 27(5) 74 .
O2 N1 C1 137(6) 74 .
C2 N1 C1 109.8(16) . .
O2 N1 C4 12(5) 74 74
C2 N1 C4 39.5(13) . 74
C1 N1 C4 149.3(16) . 74
O2 N1 Cd1 97(6) 74 .
C2 N1 Cd1 124.1(15) . .
C1 N1 Cd1 126.1(14) . .
C4 N1 Cd1 84.6(11) 74 .
C1 N2 C3 113(2) . .
C1 N2 O4 152(2) . 74
C3 N2 O4 39.0(15) . 74
C1 N2 Cd3 128.7(16) . .
C3 N2 Cd3 118.2(15) . .
O4 N2 Cd3 79.3(11) 74 .
N2 C1 N1 101.3(17) . .
N2 C1 O2 91.3(18) . 74
N1 C1 O2 10.0(14) . 74
N2 C1 H1A 129.3 . .
N1 C1 H1A 129.3 . .
O2 C1 H1A 139.3 74 .
O2 C2 C4 70(3) 74 74
O2 C2 N1 14(2) 74 .
C4 C2 N1 83.5(19) 74 .
O2 C2 C3 124(3) 74 .
C4 C2 C3 167(3) 74 .
N1 C2 C3 109.9(19) . .
O2 C2 C4 99(3) 74 .
C4 C2 C4 29.3(16) 74 .
N1 C2 C4 112.8(19) . .
C3 C2 C4 137(2) . .
O2 C2 C2 139(2) 74 74
C4 C2 C2 69.3(16) 74 74
N1 C2 C2 152.8(12) . 74
C3 C2 C2 97.3(14) . 74
C4 C2 C2 40.0(11) . 74
O4 C3 C2 179(4) 74 .
O4 C3 N2 75(2) 74 .
C2 C3 N2 106(2) . .
O4 C3 C5 45.3(18) 74 .
C2 C3 C5 133(2) . .
N2 C3 C5 121(2) . .
O4 C3 C3 96(2) 74 74
C2 C3 C3 82.7(14) . 74
N2 C3 C3 171.3(14) . 74
C5 C3 C3 50.8(11) . 74
C4 C4 C2 110.7(16) 74 74
C4 C4 O2 162(2) 74 .
C2 C4 O2 52(2) 74 .
C4 C4 O1 72.4(8) 74 .
C2 C4 O1 177(2) 74 .
O2 C4 O1 125(3) . .
C4 C4 C2 40.0(11) 74 .
C2 C4 C2 71(2) 74 .
O2 C4 C2 122(3) . .
O1 C4 C2 112.4(15) . .
C4 C4 N1 167.7(9) 74 74
C2 C4 N1 56.9(15) 74 74
O2 C4 N1 5(2) . 74
O1 C4 N1 119.9(15) . 74
C2 C4 N1 127.7(17) . 74
C4 C4 O2 10.4(14) 74 74
C2 C4 O2 100(2) 74 74
O2 C4 O2 152(4) . 74
O1 C4 O2 82.8(15) . 74
C2 C4 O2 29.6(13) . 74
N1 C4 O2 157.3(18) 74 74
C4 C4 Cd1 133.6(4) 74 74
C2 C4 Cd1 115.7(17) 74 74
O2 C4 Cd1 64(2) . 74
O1 C4 Cd1 61.2(8) . 74
C2 C4 Cd1 173.6(15) . 74
N1 C4 Cd1 58.7(8) 74 74
O2 C4 Cd1 144.0(16) 74 74
O4 C5 O4 164(3) . 74
O4 C5 O3 71.3(16) . 74
O4 C5 O3 125(2) 74 74
O4 C5 O3 125(2) . .
O4 C5 O3 71.3(16) 74 .
O3 C5 O3 54(2) 74 .
O4 C5 C3 121(2) . .
O4 C5 C3 42.6(16) 74 .
O3 C5 C3 167.7(16) 74 .
O3 C5 C3 113.9(14) . .
O4 C5 C3 42.6(16) . 74
O4 C5 C3 121(2) 74 74
O3 C5 C3 113.9(14) 74 74
O3 C5 C3 167.7(16) . 74
C3 C5 C3 78(2) . 74

loop_
_geom_bond_atom_site_label_1
_geom_bond_atom_site_label_2
_geom_bond_distance
_geom_bond_site_symmetry_2
Cd1 N1 2.264(17) .
Cd1 N1 2.264(17) 35
Cd1 N1 2.264(17) 56
Cd1 O1 2.312(3) .
Cd1 O1 2.312(3) 79
Cd1 O1 2.312(3) 35
Cd1 O2 2.37(4) 79
Cd1 O2 2.37(4) 74
Cd1 O2 2.37(4) 84
Cd1 C4 2.637(19) 74
Cd1 C4 2.637(19) 84
Cd1 C4 2.637(19) 79
Cd2 O3 2.21(2) 33_545
Cd2 O3 2.21(2) .
Cd2 O3 2.21(2) 53_455
Cd2 O3 2.21(2) 60_565
Cd2 O3 2.21(2) 28_556
Cd2 O3 2.21(2) 51_556
Cd2 O3 2.21(2) 11_566
Cd2 O3 2.21(2) 31_655
Cd2 O3 2.21(2) 8_656
Cd2 O3 2.21(2) 78_456
Cd2 O3 2.21(2) 82_546
Cd2 O3 2.21(2) 74
Cd3 N2 2.152(18) 33_545
Cd3 N2 2.152(18) .
Cd3 N2 2.152(18) 53_455
Cd3 O4 2.39(2) 74
Cd3 O4 2.39(2) 82_546
Cd3 O4 2.39(2) 78_456
Cd3 O3 2.469(19) 53_455
Cd3 O3 2.469(19) 33_545
Cd3 O3 2.469(19) .
S1 O5 1.499(6) 2
S1 O5 1.499(6) 4_556
S1 O5 1.499(6) 3_556
S1 O5 1.499(6) .
O1 C4 1.27(2) .
O1 C4 1.27(2) 74
O1 Cd1 2.312(3) 74
O2 N1 0.49(3) 74
O2 C2 0.93(3) 74
O2 C4 1.11(3) .
O2 C4 1.86(3) 74
O2 C1 1.90(4) 74
O2 Cd1 2.37(4) 74
O3 O3 1.16(4) 74
O3 C5 1.28(2) .
O3 O4 1.36(3) 74
O4 C3 0.98(3) 74
O4 C5 1.03(2) .
O4 O3 1.36(3) 74
O4 N2 1.51(3) 74
O4 Cd3 2.39(2) 74
N1 O2 0.49(3) 74
N1 C2 1.33(3) .
N1 C1 1.51(3) .
N1 C4 1.58(3) 74
N2 C1 1.35(3) .
N2 C3 1.43(3) .
N2 O4 1.51(3) 74
C1 O2 1.90(4) 74
C1 H1A 0.9300 .
C2 O2 0.93(3) 74
C2 C4 1.01(3) 74
C2 C3 1.37(3) .
C2 C4 1.47(3) .
C2 C2 1.49(4) 74
C3 O4 0.98(3) 74
C3 C5 1.45(3) .
C3 C3 1.84(5) 74
C4 C4 0.77(3) 74
C4 C2 1.01(3) 74
C4 N1 1.58(3) 74
C4 O2 1.86(3) 74
C4 Cd1 2.637(19) 74
C5 O4 1.03(2) 74
C5 O3 1.28(2) 74
C5 C3 1.45(3) 74
